data_4133526
loop_
_publ_author_name
'Transue, Wesley J.'
'Nava, Matthew'
'Terban, Maxwell W.'
'Yang, Jing'
'Greenberg, Matthew W.'
'Wu, Gang'
'Foreman, Elizabeth S.'
'Mustoe, Chantal L.'
'Kennepohl, Pierre'
'Owen, Jonathan S.'
'Billinge, Simon J. L.'
'Kulik, Heather J.'
'Cummins, Christopher C.'

_publ_section_title
;
 Anthracene as a Launchpad for a Phosphinidene Sulfide and for Generation
 of a Phosphorus-Sulfur Material Having the Composition P<sub>2</sub>S, a
 Vulcanized Red Phosphorus That Is Yellow.
;
_journal_issue 1
_journal_name_full 'Journal of the American Chemical Society'
_journal_page_first 431
_journal_page_last 440
_journal_paper_doi 10.1021/jacs.8b10775
_journal_volume 141
_journal_year 2019
_chemical_formula_sum 'C14 H11 P'
_chemical_formula_weight 210.20
_space_group_crystal_system orthorhombic
_space_group_IT_number 42
_space_group_name_Hall 'F 2 -2'
_space_group_name_H-M_alt 'F m m 2'
_atom_sites_solution_hydrogens mixed
_atom_sites_solution_primary direct
_atom_sites_solution_secondary difmap
_audit_creation_method SHELXL-2014
_cell_angle_alpha 90
_cell_angle_beta 90
_cell_angle_gamma 90
_cell_formula_units_Z 4
_cell_length_a 9.5932(10)
_cell_length_b 16.8116(17)
_cell_length_c 6.1756(6)
_cell_measurement_reflns_used 7548
_cell_measurement_temperature 100(2)
_cell_measurement_theta_max 28.29
_cell_measurement_theta_min 4.11
_cell_volume 995.98(17)
_computing_cell_refinement 'SAINT 7.46A (Bruker-AXS, 2011)'
_computing_data_collection 'APEX2 v2011.4.0 (Bruker-AXS, 2011)'
_computing_data_reduction 'SAINT 7.46A (Bruker-AXS, 2011)'
_computing_molecular_graphics 'Bruker SHELXTL'
_computing_publication_material 'Bruker SHELXTL'
_computing_structure_refinement 'SHELXL-2014 (Sheldrick, 2014)'
_computing_structure_solution 'SHELXS-97 (Sheldrick, 2008)'
_diffrn_ambient_temperature 100(2)
_diffrn_detector_area_resol_mean 8.3
_diffrn_measured_fraction_theta_full 1.000
_diffrn_measured_fraction_theta_max 1.000
_diffrn_measurement_device_type 'Bruker Smart APEX2 CCD'
_diffrn_measurement_method '\f and \w scans'
_diffrn_radiation_type MoK\a
_diffrn_radiation_wavelength 0.71073
_diffrn_reflns_av_R_equivalents 0.0246
_diffrn_reflns_av_unetI/netI 0.0105
_diffrn_reflns_Laue_measured_fraction_full 1.000
_diffrn_reflns_Laue_measured_fraction_max 1.000
_diffrn_reflns_limit_h_max 12
_diffrn_reflns_limit_h_min -12
_diffrn_reflns_limit_k_max 22
_diffrn_reflns_limit_k_min -22
_diffrn_reflns_limit_l_max 8
_diffrn_reflns_limit_l_min -8
_diffrn_reflns_number 8116
_diffrn_reflns_point_group_measured_fraction_full 1.000
_diffrn_reflns_point_group_measured_fraction_max 1.000
_diffrn_reflns_theta_full 25.242
_diffrn_reflns_theta_max 28.286
_diffrn_reflns_theta_min 2.423
_diffrn_source 'I\mS micro-focus sealed tube, multilayer optics'
_exptl_absorpt_coefficient_mu 0.232
_exptl_absorpt_correction_type multi-scan
_exptl_absorpt_process_details 'SADABS (Sheldrick, 2009)'
_exptl_crystal_colour colourless
_exptl_crystal_density_diffrn 1.402
_exptl_crystal_density_method 'not measured'
_exptl_crystal_description Block
_exptl_crystal_F_000 440
_exptl_crystal_size_max 0.220
_exptl_crystal_size_mid 0.190
_exptl_crystal_size_min 0.180
_exptl_transmission_factor_max 0.7457
_exptl_transmission_factor_min 0.7148
_refine_diff_density_max 0.254
_refine_diff_density_min -0.217
_refine_diff_density_rms 0.046
_refine_ls_abs_structure_details
; 
 Flack x determined using 305 quotients [(I+)-(I-)]/[(I+)+(I-)] 
 (Parsons, Flack and Wagner, Acta Cryst. B69 (2013) 249-259). 
;
_refine_ls_abs_structure_Flack -0.03(2)
_refine_ls_extinction_method none
_refine_ls_goodness_of_fit_ref 1.226
_refine_ls_hydrogen_treatment mixed
_refine_ls_matrix_type full
_refine_ls_number_parameters 40
_refine_ls_number_reflns 676
_refine_ls_number_restraints 2
_refine_ls_restrained_S_all 1.227
_refine_ls_R_factor_all 0.0214
_refine_ls_R_factor_gt 0.0214
_refine_ls_shift/su_max 0.000
_refine_ls_shift/su_mean 0.000
_refine_ls_structure_factor_coef Fsqd
_refine_ls_weighting_details 'w=1/[\s^2^(Fo^2^)+(0.0321P)^2^+0.7512P] where P=(Fo^2^+2Fc^2^)/3'
_refine_ls_weighting_scheme calc
_refine_ls_wR_factor_gt 0.0609
_refine_ls_wR_factor_ref 0.0609
_reflns_Friedel_coverage 0.827
_reflns_Friedel_fraction_full 1.000
_reflns_Friedel_fraction_max 1.000
_reflns_number_gt 676
_reflns_number_total 676
_reflns_threshold_expression 'I > 2\s(I)'
_cod_data_source_file ja8b10775_si_003.cif
_cod_data_source_block main
_cod_database_code 4133526
_shelx_space_group_comment
; 
The symmetry employed for this shelxl refinement is uniquely defined 
by the following loop, which should always be used as a source of 
symmetry information in preference to the above space-group names. 
They are only intended as comments. 
;
_shelx_estimated_absorpt_t_min 0.951
_shelx_estimated_absorpt_t_max 0.959
_shelxl_version_number 2014-3

loop_
_space_group_symop_operation_xyz
'x, y, z'
'-x, -y, z'
'x, -y, z'
'-x, y, z'
'x, y+1/2, z+1/2'
'-x, -y+1/2, z+1/2'
'x, -y+1/2, z+1/2'
'-x, y+1/2, z+1/2'
'x+1/2, y, z+1/2'
'-x+1/2, -y, z+1/2'
'x+1/2, -y, z+1/2'
'-x+1/2, y, z+1/2'
'x+1/2, y+1/2, z'
'-x+1/2, -y+1/2, z'
'x+1/2, -y+1/2, z'
'-x+1/2, y+1/2, z'

loop_
_atom_site_label
_atom_site_type_symbol
_atom_site_fract_x
_atom_site_fract_y
_atom_site_fract_z
_atom_site_U_iso_or_equiv
_atom_site_adp_type
_atom_site_occupancy
_atom_site_site_symmetry_order
_atom_site_calc_flag
_atom_site_refinement_flags_posn
_atom_site_refinement_flags_adp
_atom_site_refinement_flags_occupancy
P1 P 0.5000 0.5000 0.78196(13) 0.0194(2) Uani 1 4 d DS T P
H1 H 0.5000 0.422(2) 0.866(10) 0.023 Uiso 0.5 2 d DS U P
C2 C 0.3734(2) 0.5000 0.5455(3) 0.0124(4) Uani 1 2 d S T P
H2 H 0.2720 0.5000 0.5835 0.015 Uiso 1 2 calc R U P
C3 C 0.42651(14) 0.42735(9) 0.4244(2) 0.0119(3) Uani 1 1 d . . .
C4 C 0.35320(15) 0.36748(9) 0.3215(2) 0.0143(3) Uani 1 1 d . . .
H4 H 0.2542 0.3674 0.3218 0.017 Uiso 1 1 calc R U .
C5 C 0.42737(15) 0.30723(8) 0.2174(2) 0.0153(3) Uani 1 1 d . . .
H5 H 0.3784 0.2658 0.1457 0.018 Uiso 1 1 calc R U .

loop_
_atom_site_aniso_label
_atom_site_aniso_U_11
_atom_site_aniso_U_22
_atom_site_aniso_U_33
_atom_site_aniso_U_23
_atom_site_aniso_U_13
_atom_site_aniso_U_12
P1 0.0149(3) 0.0310(4) 0.0122(3) 0.000 0.000 0.000
C2 0.0109(9) 0.0128(9) 0.0134(10) 0.000 0.0003(7) 0.000
C3 0.0126(7) 0.0115(7) 0.0115(5) 0.0018(5) 0.0004(5) 0.0008(5)
C4 0.0144(6) 0.0139(6) 0.0147(8) 0.0023(5) -0.0009(5) -0.0016(5)
C5 0.0196(8) 0.0114(7) 0.0148(8) 0.0000(5) -0.0017(5) -0.0027(5)

loop_
_atom_type_symbol
_atom_type_description
_atom_type_scat_dispersion_real
_atom_type_scat_dispersion_imag
_atom_type_scat_source
C C 0.0033 0.0016 'International Tables Vol C Tables 4.2.6.8 and 6.1.1.4'
H H 0.0000 0.0000 'International Tables Vol C Tables 4.2.6.8 and 6.1.1.4'
P P 0.1023 0.0942 'International Tables Vol C Tables 4.2.6.8 and 6.1.1.4'

loop_
_geom_angle_atom_site_label_1
_geom_angle_atom_site_label_2
_geom_angle_atom_site_label_3
_geom_angle
_geom_angle_site_symmetry_1
_geom_angle_site_symmetry_3
C2 P1 C2 79.51(13) 2_665 .
C2 P1 H1 106(2) 2_665 .
C2 P1 H1 106(2) . .
C3 C2 C3 106.91(17) 3_565 .
C3 C2 P1 99.43(10) 3_565 .
C3 C2 P1 99.43(10) . .
C3 C2 H2 116.2 3_565 .
C3 C2 H2 116.2 . .
P1 C2 H2 116.2 . .
C4 C3 C3 120.58(8) . 4_655
C4 C3 C2 129.82(13) . .
C3 C3 C2 109.60(9) 4_655 .
C3 C4 C5 118.75(13) . .
C3 C4 H4 120.6 . .
C5 C4 H4 120.6 . .
C5 C5 C4 120.66(8) 4_655 .
C5 C5 H5 119.7 4_655 .
C4 C5 H5 119.7 . .

loop_
_geom_bond_atom_site_label_1
_geom_bond_atom_site_label_2
_geom_bond_distance
_geom_bond_site_symmetry_2
P1 C2 1.900(2) 2_665
P1 C2 1.900(2) .
P1 H1 1.41(3) .
C2 C3 1.5203(18) 3_565
C2 C3 1.5203(18) .
C2 H2 1.0000 .
C3 C4 1.3823(19) .
C3 C3 1.410(3) 4_655
C4 C5 1.3951(19) .
C4 H4 0.9500 .
C5 C5 1.393(3) 4_655
C5 H5 0.9500 .
